data_7102592
loop_
_publ_author_name
'Braga, Dario'
'Maini, Lucia'

_publ_section_title
;
 Solid-state versus solution preparation of two crystal forms of
 [HN(CH2CH2)3NH][OOC(CH2)COOH]2. Polymorphs or hydrogen bond isomers?
;
_journal_issue 8
_journal_name_full 'Chemical communications (Cambridge, England)'
_journal_page_first 976
_journal_page_last 977
_journal_paper_doi 10.1039/b400901k
_journal_year 2004
_chemical_formula_sum 'C12 H20 N2 O8'
_chemical_formula_weight 320.30
_chemical_name_systematic
;
?
;
_space_group_IT_number 2
_symmetry_cell_setting triclinic
_symmetry_space_group_name_Hall '-P 1'
_symmetry_space_group_name_H-M 'P -1'
_atom_sites_solution_hydrogens geom
_atom_sites_solution_primary direct
_atom_sites_solution_secondary difmap
_audit_creation_method SHELXL-97
_cell_angle_alpha 94.54(4)
_cell_angle_beta 90.75(4)
_cell_angle_gamma 94.00(3)
_cell_formula_units_Z 2
_cell_length_a 6.807(3)
_cell_length_b 8.939(4)
_cell_length_c 11.833(7)
_cell_measurement_temperature 293(2)
_cell_volume 715.9(6)
_computing_structure_refinement 'SHELXL-97 (Sheldrick, 1997)'
_diffrn_ambient_temperature 293(2)
_diffrn_measured_fraction_theta_full 0.998
_diffrn_measured_fraction_theta_max 0.998
_diffrn_radiation_monochromator graphite
_diffrn_radiation_source 'fine-focus sealed tube'
_diffrn_radiation_type MoK\a
_diffrn_radiation_wavelength 0.71073
_diffrn_reflns_av_R_equivalents 0.0227
_diffrn_reflns_av_sigmaI/netI 0.0104
_diffrn_reflns_limit_h_max 8
_diffrn_reflns_limit_h_min -8
_diffrn_reflns_limit_k_max 10
_diffrn_reflns_limit_k_min -10
_diffrn_reflns_limit_l_max 14
_diffrn_reflns_limit_l_min 0
_diffrn_reflns_number 2631
_diffrn_reflns_theta_full 24.97
_diffrn_reflns_theta_max 24.97
_diffrn_reflns_theta_min 3.00
_exptl_absorpt_coefficient_mu 0.126
_exptl_absorpt_correction_T_max 1.000
_exptl_absorpt_correction_T_min 0.789
_exptl_absorpt_correction_type psi-scan
_exptl_crystal_colour colourless
_exptl_crystal_density_diffrn 1.486
_exptl_crystal_density_method 'not measured'
_exptl_crystal_description plate
_exptl_crystal_F_000 340
_exptl_crystal_size_max 0.22
_exptl_crystal_size_mid 0.16
_exptl_crystal_size_min 0.06
_refine_diff_density_max 0.314
_refine_diff_density_min -0.205
_refine_diff_density_rms 0.056
_refine_ls_extinction_coef 0.086(10)
_refine_ls_extinction_expression Fc^*^=kFc[1+0.001xFc^2^\l^3^/sin(2\q)]^-1/4^
_refine_ls_extinction_method SHELXL
_refine_ls_goodness_of_fit_ref 1.021
_refine_ls_hydrogen_treatment mixed
_refine_ls_matrix_type full
_refine_ls_number_parameters 216
_refine_ls_number_reflns 2499
_refine_ls_number_restraints 0
_refine_ls_restrained_S_all 1.021
_refine_ls_R_factor_all 0.0503
_refine_ls_R_factor_gt 0.0460
_refine_ls_shift/su_max 0.000
_refine_ls_shift/su_mean 0.000
_refine_ls_structure_factor_coef Fsqd
_refine_ls_weighting_details 'calc w=1/[\s^2^(Fo^2^)+(0.0902P)^2^+0.2709P] where P=(Fo^2^+2Fc^2^)/3'
_refine_ls_weighting_scheme calc
_refine_ls_wR_factor_gt 0.1310
_refine_ls_wR_factor_ref 0.1363
_reflns_number_gt 2244
_reflns_number_total 2499
_reflns_threshold_expression >2sigma(I)
_cod_data_source_file b400901k.txt
_cod_data_source_block lm066
_cod_depositor_comments
;
The following automatic conversions were performed:
'_symmetry_cell_setting' value 'Triclinic' changed to 'triclinic'
according to '/home/saulius/struct/CIF-dictionaries/cif_core.dic'
dictionary named 'cif_core.dic' version 2.4.1 from 2010-06-29.

Automatic conversion script
Id: cif_fix_enum 1527 2010-12-29 10:47:43Z saulius 
;
_cod_original_sg_symbol_H-M P-1
_cod_database_code 7102592

loop_
_symmetry_equiv_pos_as_xyz
'x, y, z'
'-x, -y, -z'

loop_
_atom_site_label
_atom_site_type_symbol
_atom_site_fract_x
_atom_site_fract_y
_atom_site_fract_z
_atom_site_U_iso_or_equiv
_atom_site_adp_type
_atom_site_occupancy
_atom_site_symmetry_multiplicity
_atom_site_calc_flag
_atom_site_refinement_flags
C1 C -0.2581(3) 0.1699(2) 0.52874(16) 0.0388(4) Uani 1 1 d .
C2 C -0.2466(3) 0.0362(2) 0.59898(15) 0.0373(4) Uani 1 1 d .
H2A H -0.1300 0.0547 0.6474 0.045 Uiso 1 1 calc R
H2B H -0.3593 0.0348 0.6483 0.045 Uiso 1 1 calc R
C3 C -0.2403(3) -0.1186(2) 0.54073(17) 0.0427(5) Uani 1 1 d .
O1 O -0.2753(3) 0.14093(18) 0.42209(13) 0.0616(5) Uani 1 1 d .
O2 O -0.2523(2) 0.29685(15) 0.57522(15) 0.0577(4) Uani 1 1 d .
O3 O -0.2502(3) -0.12767(18) 0.43030(13) 0.0626(5) Uani 1 1 d .
O4 O -0.2277(3) -0.22737(18) 0.59326(18) 0.0752(6) Uani 1 1 d .
C4 C 0.2144(2) 0.22159(19) 0.05302(14) 0.0313(4) Uani 1 1 d .
C5 C 0.1604(3) 0.08863(19) 0.12206(14) 0.0341(4) Uani 1 1 d .
H5A H 0.1719 0.1219 0.2021 0.041 Uiso 1 1 calc R
H5B H 0.0240 0.0539 0.1058 0.041 Uiso 1 1 calc R
C6 C 0.2872(3) -0.03998(18) 0.09814(14) 0.0325(4) Uani 1 1 d .
O5 O 0.2779(2) 0.19065(15) -0.04641(11) 0.0427(4) Uani 1 1 d .
O6 O 0.1896(2) 0.34871(14) 0.09283(12) 0.0473(4) Uani 1 1 d .
O7 O 0.2300(2) -0.16057(16) 0.05474(16) 0.0606(5) Uani 1 1 d .
O8 O 0.47146(19) -0.00453(14) 0.12981(11) 0.0386(3) Uani 1 1 d .
C7 C 0.0901(4) 0.5079(3) 0.6728(2) 0.0597(6) Uani 1 1 d .
H7A H 0.0806 0.4570 0.5972 0.072 Uiso 1 1 calc R
H7B H -0.0218 0.5688 0.6832 0.072 Uiso 1 1 calc R
C8 C 0.0886(3) 0.3939(2) 0.75988(15) 0.0369(4) Uani 1 1 d .
H8A H -0.0241 0.4046 0.8084 0.044 Uiso 1 1 calc R
H8B H 0.0786 0.2931 0.7225 0.044 Uiso 1 1 calc R
C9 C 0.4445(4) 0.5117(3) 0.6672(2) 0.0666(7) Uani 1 1 d .
H9A H 0.5661 0.5754 0.6717 0.080 Uiso 1 1 calc R
H9B H 0.4338 0.4588 0.5924 0.080 Uiso 1 1 calc R
C10 C 0.4470(3) 0.4005(2) 0.75589(15) 0.0384(4) Uani 1 1 d .
H10A H 0.4427 0.2990 0.7199 0.046 Uiso 1 1 calc R
H10B H 0.5671 0.4182 0.8014 0.046 Uiso 1 1 calc R
C11 C 0.2867(4) 0.6840(2) 0.80065(18) 0.0523(6) Uani 1 1 d .
H11A H 0.1752 0.7451 0.8114 0.063 Uiso 1 1 calc R
H11B H 0.4063 0.7498 0.8089 0.063 Uiso 1 1 calc R
C12 C 0.2856(3) 0.5709(2) 0.88795(15) 0.0395(4) Uani 1 1 d .
H12A H 0.4050 0.5866 0.9343 0.047 Uiso 1 1 calc R
H12B H 0.1737 0.5822 0.9370 0.047 Uiso 1 1 calc R
N1 N 0.2754(2) 0.60446(17) 0.68607(13) 0.0374(4) Uani 1 1 d .
N2 N 0.2733(2) 0.41819(15) 0.82893(11) 0.0285(3) Uani 1 1 d .
H200 H 0.277(4) 0.349(3) 0.881(2) 0.059(7) Uiso 1 1 d .
H100 H 0.279(3) 0.674(3) 0.639(2) 0.054(6) Uiso 1 1 d .
H800 H 0.552(4) -0.075(3) 0.099(2) 0.063(7) Uiso 1 1 d .
H300 H -0.252(4) 0.004(4) 0.407(3) 0.088(9) Uiso 1 1 d .

loop_
_atom_site_aniso_label
_atom_site_aniso_U_11
_atom_site_aniso_U_22
_atom_site_aniso_U_33
_atom_site_aniso_U_23
_atom_site_aniso_U_13
_atom_site_aniso_U_12
C1 0.0333(9) 0.0387(10) 0.0450(10) 0.0098(8) 0.0014(7) -0.0004(7)
C2 0.0452(10) 0.0347(9) 0.0322(9) 0.0052(7) 0.0002(7) 0.0007(7)
C3 0.0427(10) 0.0353(10) 0.0498(11) 0.0035(8) 0.0032(8) 0.0014(8)
O1 0.0892(12) 0.0562(10) 0.0404(8) 0.0194(7) -0.0049(7) -0.0032(8)
O2 0.0589(9) 0.0315(8) 0.0825(11) 0.0020(7) 0.0055(8) 0.0044(6)
O3 0.0867(12) 0.0500(9) 0.0480(9) -0.0140(7) 0.0057(8) 0.0026(8)
O4 0.1005(14) 0.0374(9) 0.0908(13) 0.0196(8) -0.0030(10) 0.0100(8)
C4 0.0295(8) 0.0327(9) 0.0327(9) 0.0052(7) 0.0009(6) 0.0067(6)
C5 0.0388(9) 0.0339(9) 0.0306(8) 0.0051(7) 0.0068(7) 0.0064(7)
C6 0.0419(9) 0.0287(9) 0.0274(8) 0.0036(6) 0.0049(6) 0.0032(7)
O5 0.0538(8) 0.0431(7) 0.0360(7) 0.0151(5) 0.0145(6) 0.0213(6)
O6 0.0622(9) 0.0302(7) 0.0500(8) 0.0011(6) 0.0087(6) 0.0077(6)
O7 0.0553(9) 0.0353(8) 0.0870(12) -0.0181(7) -0.0011(8) 0.0005(6)
O8 0.0397(7) 0.0345(7) 0.0411(7) -0.0046(5) -0.0002(5) 0.0086(5)
C7 0.0650(14) 0.0505(12) 0.0630(14) 0.0216(10) -0.0331(11) -0.0130(10)
C8 0.0341(9) 0.0347(9) 0.0409(10) 0.0035(7) -0.0015(7) -0.0042(7)
C9 0.0742(16) 0.0620(14) 0.0716(15) 0.0308(12) 0.0438(13) 0.0251(12)
C10 0.0368(9) 0.0398(10) 0.0398(9) 0.0027(8) 0.0101(7) 0.0107(7)
C11 0.0824(15) 0.0264(9) 0.0468(11) -0.0047(8) -0.0073(10) 0.0043(9)
C12 0.0541(11) 0.0341(9) 0.0290(8) -0.0067(7) -0.0008(7) 0.0049(8)
N1 0.0501(9) 0.0296(7) 0.0336(8) 0.0103(6) 0.0024(6) 0.0013(6)
N2 0.0352(7) 0.0264(7) 0.0244(7) 0.0022(5) 0.0028(5) 0.0046(5)

loop_
_atom_type_symbol
_atom_type_description
_atom_type_scat_dispersion_real
_atom_type_scat_dispersion_imag
_atom_type_scat_source
C C 0.0033 0.0016 'International Tables Vol C Tables 4.2.6.8 and 6.1.1.4'
H H 0.0000 0.0000 'International Tables Vol C Tables 4.2.6.8 and 6.1.1.4'
N N 0.0061 0.0033 'International Tables Vol C Tables 4.2.6.8 and 6.1.1.4'
O O 0.0106 0.0060 'International Tables Vol C Tables 4.2.6.8 and 6.1.1.4'

loop_
_geom_angle_atom_site_label_1
_geom_angle_atom_site_label_2
_geom_angle_atom_site_label_3
_geom_angle
O2 C1 O1 123.56(18)
O2 C1 C2 119.98(18)
O1 C1 C2 116.45(17)
C3 C2 C1 119.58(16)
C3 C2 H2A 107.4
C1 C2 H2A 107.4
C3 C2 H2B 107.4
C1 C2 H2B 107.4
H2A C2 H2B 107.0
O4 C3 O3 122.3(2)
O4 C3 C2 121.7(2)
O3 C3 C2 115.96(17)
C1 O1 H300 104.5(15)
C3 O3 H300 104.2(15)
O6 C4 O5 123.95(16)
O6 C4 C5 119.51(15)
O5 C4 C5 116.49(15)
C6 C5 C4 113.20(14)
C6 C5 H5A 108.9
C4 C5 H5A 108.9
C6 C5 H5B 108.9
C4 C5 H5B 108.9
H5A C5 H5B 107.8
O7 C6 O8 123.41(17)
O7 C6 C5 124.64(17)
O8 C6 C5 111.95(15)
C6 O8 H800 110.8(16)
N1 C7 C8 108.74(16)
N1 C7 H7A 109.9
C8 C7 H7A 109.9
N1 C7 H7B 109.9
C8 C7 H7B 109.9
H7A C7 H7B 108.3
N2 C8 C7 109.07(15)
N2 C8 H8A 109.9
C7 C8 H8A 109.9
N2 C8 H8B 109.9
C7 C8 H8B 109.9
H8A C8 H8B 108.3
N1 C9 C10 109.13(16)
N1 C9 H9A 109.9
C10 C9 H9A 109.9
N1 C9 H9B 109.9
C10 C9 H9B 109.9
H9A C9 H9B 108.3
N2 C10 C9 108.84(15)
N2 C10 H10A 109.9
C9 C10 H10A 109.9
N2 C10 H10B 109.9
C9 C10 H10B 109.9
H10A C10 H10B 108.3
N1 C11 C12 109.39(15)
N1 C11 H11A 109.8
C12 C11 H11A 109.8
N1 C11 H11B 109.8
C12 C11 H11B 109.8
H11A C11 H11B 108.2
N2 C12 C11 108.61(14)
N2 C12 H12A 110.0
C11 C12 H12A 110.0
N2 C12 H12B 110.0
C11 C12 H12B 110.0
H12A C12 H12B 108.3
C9 N1 C7 109.62(19)
C9 N1 C11 110.83(19)
C7 N1 C11 109.59(18)
C9 N1 H100 109.5(16)
C7 N1 H100 111.4(16)
C11 N1 H100 105.8(17)
C12 N2 C10 109.67(14)
C12 N2 C8 109.66(14)
C10 N2 C8 110.43(14)
C12 N2 H200 109.0(16)
C10 N2 H200 107.4(16)
C8 N2 H200 110.7(16)

loop_
_geom_bond_atom_site_label_1
_geom_bond_atom_site_label_2
_geom_bond_distance
C1 O2 1.219(2)
C1 O1 1.270(3)
C1 C2 1.514(3)
C2 C3 1.500(3)
C2 H2A 0.9700
C2 H2B 0.9700
C3 O4 1.202(3)
C3 O3 1.303(3)
O1 H300 1.24(3)
O3 H300 1.23(3)
C4 O6 1.219(2)
C4 O5 1.275(2)
C4 C5 1.522(2)
C5 C6 1.497(2)
C5 H5A 0.9700
C5 H5B 0.9700
C6 O7 1.194(2)
C6 O8 1.314(2)
O8 H800 0.92(3)
C7 N1 1.477(3)
C7 C8 1.505(3)
C7 H7A 0.9700
C7 H7B 0.9700
C8 N2 1.484(2)
C8 H8A 0.9700
C8 H8B 0.9700
C9 N1 1.474(3)
C9 C10 1.502(3)
C9 H9A 0.9700
C9 H9B 0.9700
C10 N2 1.483(2)
C10 H10A 0.9700
C10 H10B 0.9700
C11 N1 1.479(3)
C11 C12 1.501(3)
C11 H11A 0.9700
C11 H11B 0.9700
C12 N2 1.480(2)
C12 H12A 0.9700
C12 H12B 0.9700
N1 H100 0.87(3)
N2 H200 0.91(3)
